data_7045731
loop_
_publ_author_name
'Xiao, Hong'
'Zhou, Jian'
'Liu, Xing'

_publ_section_title
;
 Two new 3-D cadmium bromoplumbates: the only example of heterometallic
 bromoplumbate based on crown
 [Cd(Pb<sub>4</sub>O<sub>4</sub>)Br<sub>2</sub>] clusters.
;
_journal_issue 14
_journal_name_full 'Dalton transactions (Cambridge, England : 2003)'
_journal_page_first 4833
_journal_page_last 4839
_journal_paper_doi 10.1039/c8dt00428e
_journal_volume 47
_journal_year 2018
_chemical_formula_moiety 'C4 H8 Br2 Cd O4 Pb2'
_chemical_formula_sum 'C4 H8 Br2 Cd O4 Pb2'
_chemical_formula_weight 806.71
_space_group_IT_number 2
_space_group_name_Hall '-P 1'
_space_group_name_H-M_alt 'P -1'
_symmetry_cell_setting triclinic
_symmetry_space_group_name_Hall '-P 1'
_symmetry_space_group_name_H-M 'P -1'
_atom_sites_solution_hydrogens geom
_atom_sites_solution_primary direct
_atom_sites_solution_secondary difmap
_audit_creation_method SHELXL-97
_audit_update_record
;
2018-01-28 deposited with the CCDC.
2018-02-26 downloaded from the CCDC.
;
_cell_angle_alpha 84.67(3)
_cell_angle_beta 89.27(2)
_cell_angle_gamma 63.92(3)
_cell_formula_units_Z 2
_cell_length_a 7.531(6)
_cell_length_b 8.246(7)
_cell_length_c 10.797(8)
_cell_measurement_reflns_used 17470
_cell_measurement_temperature 293(2)
_cell_measurement_theta_max 27.95
_cell_measurement_theta_min 3.01
_cell_volume 599.3(8)
_computing_structure_refinement 'SHELXL-97 (Sheldrick, 1997)'
_computing_structure_solution 'SHELXS-97 (Sheldrick, 1990)'
_diffrn_ambient_temperature 293(2)
_diffrn_detector_area_resol_mean 7.31
_diffrn_measured_fraction_theta_full 0.994
_diffrn_measured_fraction_theta_max 0.994
_diffrn_measurement_device_type 'Rigaku Mercury'
_diffrn_measurement_method \w
_diffrn_radiation_monochromator graphite
_diffrn_radiation_source 'fine-focus sealed tube'
_diffrn_radiation_type MoK\a
_diffrn_radiation_wavelength 0.71073
_diffrn_reflns_av_R_equivalents 0.0633
_diffrn_reflns_av_sigmaI/netI 0.0385
_diffrn_reflns_limit_h_max 9
_diffrn_reflns_limit_h_min -9
_diffrn_reflns_limit_k_max 10
_diffrn_reflns_limit_k_min -10
_diffrn_reflns_limit_l_max 14
_diffrn_reflns_limit_l_min -14
_diffrn_reflns_number 17470
_diffrn_reflns_theta_full 27.95
_diffrn_reflns_theta_max 27.95
_diffrn_reflns_theta_min 3.01
_exptl_absorpt_coefficient_mu 36.428
_exptl_absorpt_correction_T_max 0.1848
_exptl_absorpt_correction_T_min 0.1081
_exptl_absorpt_correction_type multi-scan
_exptl_absorpt_process_details 'Jacobson, R. (1998) Private communication'
_exptl_crystal_colour colorless
_exptl_crystal_density_diffrn 4.470
_exptl_crystal_density_method 'not measured'
_exptl_crystal_description block
_exptl_crystal_F_000 692
_exptl_crystal_size_max 0.11
_exptl_crystal_size_mid 0.08
_exptl_crystal_size_min 0.07
_refine_diff_density_max 2.238
_refine_diff_density_min -2.635
_refine_diff_density_rms 0.353
_refine_ls_extinction_method none
_refine_ls_goodness_of_fit_ref 1.099
_refine_ls_hydrogen_treatment constr
_refine_ls_matrix_type full
_refine_ls_number_parameters 118
_refine_ls_number_reflns 2854
_refine_ls_number_restraints 12
_refine_ls_restrained_S_all 1.097
_refine_ls_R_factor_all 0.0444
_refine_ls_R_factor_gt 0.0335
_refine_ls_shift/su_max 0.001
_refine_ls_shift/su_mean 0.000
_refine_ls_structure_factor_coef Fsqd
_refine_ls_weighting_details 'calc w=1/[\s^2^(Fo^2^)+(0.0400P)^2^+5.0880P] where P=(Fo^2^+2Fc^2^)/3'
_refine_ls_weighting_scheme calc
_refine_ls_wR_factor_gt 0.0800
_refine_ls_wR_factor_ref 0.0855
_reflns_number_gt 2426
_reflns_number_total 2854
_reflns_threshold_expression >2sigma(I)
_cod_data_source_file c8dt00428e2.cif
_cod_data_source_block 1
_cod_depositor_comments 'Adding full bibliography for 7045731--7045732.cif.'
_cod_original_sg_symbol_H-M P-1
_cod_database_code 7045731

loop_
_symmetry_equiv_pos_as_xyz
'x, y, z'
'-x, -y, -z'

loop_
_atom_site_label
_atom_site_type_symbol
_atom_site_fract_x
_atom_site_fract_y
_atom_site_fract_z
_atom_site_U_iso_or_equiv
_atom_site_adp_type
_atom_site_occupancy
_atom_site_symmetry_multiplicity
_atom_site_calc_flag
_atom_site_refinement_flags
Pb1 Pb 0.73680(5) 0.42824(5) 0.60149(3) 0.01929(11) Uani 1 1 d .
Pb2 Pb 0.57710(5) 0.65918(5) 0.89010(3) 0.02045(11) Uani 1 1 d .
Cd1 Cd 0.67866(10) 0.54403(9) 0.24416(6) 0.01977(16) Uani 1 1 d .
Br1 Br 1.05220(14) 0.31277(15) 0.32115(10) 0.0298(2) Uani 1 1 d .
Br2 Br 0.67775(16) 0.85384(14) 0.15472(10) 0.0284(2) Uani 1 1 d .
O1 O 0.5328(10) 0.6372(8) 0.4275(6) 0.0187(13) Uani 1 1 d .
O2 O 0.4741(9) 0.6647(8) 0.6764(6) 0.0183(13) Uani 1 1 d .
O3 O 0.6891(9) 0.4048(9) 1.0694(6) 0.0198(13) Uani 1 1 d .
O4 O 0.6700(10) 0.3790(9) 0.8181(6) 0.0204(14) Uani 1 1 d .
C1 C 0.4787(15) 0.8126(12) 0.4716(9) 0.0195(18) Uani 1 1 d U
H1A H 0.3939 0.9077 0.4098 0.023 Uiso 1 1 calc R
H1B H 0.5965 0.8292 0.4848 0.023 Uiso 1 1 calc R
C2 C 0.3707(15) 0.8251(12) 0.5930(8) 0.0205(18) Uani 1 1 d U
H2A H 0.3601 0.9303 0.6318 0.025 Uiso 1 1 calc R
H2B H 0.2379 0.8400 0.5759 0.025 Uiso 1 1 calc R
C3 C 0.8578(16) 0.2753(15) 1.0144(10) 0.030(2) Uani 1 1 d U
H3A H 0.9239 0.1684 1.0728 0.036 Uiso 1 1 calc R
H3B H 0.9501 0.3260 0.9938 0.036 Uiso 1 1 calc R
C4 C 0.7945(16) 0.2237(14) 0.8980(9) 0.027(2) Uani 1 1 d U
H4A H 0.9109 0.1501 0.8537 0.032 Uiso 1 1 calc R
H4B H 0.7245 0.1514 0.9210 0.032 Uiso 1 1 calc R

loop_
_atom_site_aniso_label
_atom_site_aniso_U_11
_atom_site_aniso_U_22
_atom_site_aniso_U_33
_atom_site_aniso_U_23
_atom_site_aniso_U_13
_atom_site_aniso_U_12
Pb1 0.02371(19) 0.01671(19) 0.01923(19) -0.00400(13) 0.00441(13) -0.01018(15)
Pb2 0.0295(2) 0.01549(19) 0.01936(19) -0.00395(13) 0.00089(13) -0.01225(15)
Cd1 0.0235(3) 0.0202(4) 0.0182(3) -0.0042(3) 0.0025(3) -0.0116(3)
Br1 0.0177(4) 0.0358(6) 0.0362(6) -0.0004(4) -0.0053(4) -0.0126(4)
Br2 0.0398(6) 0.0178(5) 0.0314(5) -0.0035(4) 0.0091(4) -0.0163(4)
O1 0.032(4) 0.012(3) 0.018(3) -0.002(2) 0.005(3) -0.016(3)
O2 0.024(3) 0.009(3) 0.017(3) 0.001(2) -0.001(2) -0.004(3)
O3 0.019(3) 0.017(3) 0.019(3) -0.005(3) 0.001(2) -0.004(3)
O4 0.030(4) 0.011(3) 0.018(3) -0.002(2) 0.008(3) -0.006(3)
C1 0.035(5) 0.005(4) 0.020(4) 0.002(3) -0.001(4) -0.011(4)
C2 0.037(5) 0.006(4) 0.017(4) 0.002(3) -0.003(3) -0.009(4)
C3 0.028(5) 0.025(5) 0.024(5) -0.004(4) -0.003(4) 0.001(4)
C4 0.030(5) 0.023(5) 0.020(4) -0.003(4) -0.002(4) -0.004(4)

loop_
_atom_type_symbol
_atom_type_description
_atom_type_scat_dispersion_real
_atom_type_scat_dispersion_imag
_atom_type_scat_source
C C 0.0033 0.0016 'International Tables Vol C Tables 4.2.6.8 and 6.1.1.4'
H H 0.0000 0.0000 'International Tables Vol C Tables 4.2.6.8 and 6.1.1.4'
O O 0.0106 0.0060 'International Tables Vol C Tables 4.2.6.8 and 6.1.1.4'
Br Br -0.2901 2.4595 'International Tables Vol C Tables 4.2.6.8 and 6.1.1.4'
Cd Cd -0.8075 1.2024 'International Tables Vol C Tables 4.2.6.8 and 6.1.1.4'
Pb Pb -3.3944 10.1111 'International Tables Vol C Tables 4.2.6.8 and 6.1.1.4'

loop_
_geom_angle_atom_site_label_1
_geom_angle_atom_site_label_2
_geom_angle_atom_site_label_3
_geom_angle
_geom_angle_site_symmetry_1
_geom_angle_site_symmetry_3
O2 Pb1 O1 75.7(2) . 2_666
O2 Pb1 O4 64.9(2) . .
O1 Pb1 O4 81.7(2) 2_666 .
O2 Pb1 O1 70.4(2) . .
O1 Pb1 O1 72.8(2) 2_666 .
O4 Pb1 O1 132.6(2) . .
O2 Pb1 Cd1 47.39(17) . 2_666
O1 Pb1 Cd1 41.00(16) 2_666 2_666
O4 Pb1 Cd1 46.38(17) . 2_666
O1 Pb1 Cd1 91.26(16) . 2_666
O4 Pb2 O3 75.7(2) . 2_667
O4 Pb2 O2 64.4(2) . .
O3 Pb2 O2 81.5(2) 2_667 .
O4 Pb2 O3 68.5(2) . .
O3 Pb2 O3 73.5(2) 2_667 .
O2 Pb2 O3 130.6(2) . .
O4 Pb2 Cd1 46.21(18) . 2_666
O3 Pb2 Cd1 40.79(16) 2_667 2_666
O2 Pb2 Cd1 47.23(15) . 2_666
O3 Pb2 Cd1 88.98(16) . 2_666
O1 Cd1 O3 148.6(2) . 1_554
O1 Cd1 O4 81.3(2) . 2_666
O3 Cd1 O4 72.6(2) 1_554 2_666
O1 Cd1 O2 72.1(2) . 2_666
O3 Cd1 O2 79.8(2) 1_554 2_666
O4 Cd1 O2 60.2(2) 2_666 2_666
O1 Cd1 Br2 97.27(16) . .
O3 Cd1 Br2 103.09(18) 1_554 .
O4 Cd1 Br2 97.36(15) 2_666 .
O2 Cd1 Br2 155.87(15) 2_666 .
O1 Cd1 Br1 101.91(18) . .
O3 Cd1 Br1 94.33(17) 1_554 .
O4 Cd1 Br1 153.74(15) 2_666 .
O2 Cd1 Br1 95.61(16) 2_666 .
Br2 Cd1 Br1 107.92(6) . .
O1 Cd1 Pb1 42.54(16) . 2_666
O3 Cd1 Pb1 106.26(17) 1_554 2_666
O4 Cd1 Pb1 44.51(15) 2_666 2_666
O2 Cd1 Pb1 41.46(15) 2_666 2_666
Br2 Cd1 Pb1 116.73(5) . 2_666
Br1 Cd1 Pb1 123.87(6) . 2_666
O1 Cd1 Pb2 107.11(16) . 2_666
O3 Cd1 Pb2 41.48(17) 1_554 2_666
O4 Cd1 Pb2 41.80(15) 2_666 2_666
O2 Cd1 Pb2 44.64(15) 2_666 2_666
Br2 Cd1 Pb2 124.61(5) . 2_666
Br1 Cd1 Pb2 114.20(7) . 2_666
Pb1 Cd1 Pb2 64.93(5) 2_666 2_666
C1 O1 Cd1 126.3(5) . .
C1 O1 Pb1 113.8(5) . 2_666
Cd1 O1 Pb1 96.5(2) . 2_666
C1 O1 Pb1 102.4(5) . .
Cd1 O1 Pb1 109.8(3) . .
Pb1 O1 Pb1 107.2(2) 2_666 .
C2 O2 Pb1 117.7(5) . .
C2 O2 Pb2 125.4(5) . .
Pb1 O2 Pb2 103.6(2) . .
C2 O2 Cd1 122.8(6) . 2_666
Pb1 O2 Cd1 91.1(2) . 2_666
Pb2 O2 Cd1 88.1(2) . 2_666
C3 O3 Cd1 127.9(6) . 1_556
C3 O3 Pb2 119.0(6) . 2_667
Cd1 O3 Pb2 97.7(2) 1_556 2_667
C3 O3 Pb2 98.6(6) . .
Cd1 O3 Pb2 105.2(3) 1_556 .
Pb2 O3 Pb2 106.5(2) 2_667 .
C4 O4 Pb2 117.3(6) . .
C4 O4 Pb1 123.4(6) . .
Pb2 O4 Pb1 103.4(2) . .
C4 O4 Cd1 124.6(6) . 2_666
Pb2 O4 Cd1 92.0(2) . 2_666
Pb1 O4 Cd1 89.1(2) . 2_666
O1 C1 C2 109.6(7) . .
O1 C1 H1A 109.7 . .
C2 C1 H1A 109.7 . .
O1 C1 H1B 109.7 . .
C2 C1 H1B 109.7 . .
H1A C1 H1B 108.2 . .
O2 C2 C1 110.7(8) . .
O2 C2 H2A 109.5 . .
C1 C2 H2A 109.5 . .
O2 C2 H2B 109.5 . .
C1 C2 H2B 109.5 . .
H2A C2 H2B 108.1 . .
O3 C3 C4 109.4(8) . .
O3 C3 H3A 109.8 . .
C4 C3 H3A 109.8 . .
O3 C3 H3B 109.8 . .
C4 C3 H3B 109.8 . .
H3A C3 H3B 108.2 . .
O4 C4 C3 111.8(9) . .
O4 C4 H4A 109.3 . .
C3 C4 H4A 109.3 . .
O4 C4 H4B 109.3 . .
C3 C4 H4B 109.3 . .
H4A C4 H4B 107.9 . .

loop_
_geom_bond_atom_site_label_1
_geom_bond_atom_site_label_2
_geom_bond_distance
_geom_bond_site_symmetry_2
Pb1 O2 2.287(6) .
Pb1 O1 2.350(7) 2_666
Pb1 O4 2.421(6) .
Pb1 O1 2.451(7) .
Pb1 Cd1 3.453(2) 2_666
Pb2 O4 2.308(7) .
Pb2 O3 2.313(7) 2_667
Pb2 O2 2.434(6) .
Pb2 O3 2.567(7) .
Pb2 Cd1 3.4612(19) 2_666
Cd1 O1 2.280(6) .
Cd1 O3 2.282(6) 1_554
Cd1 O4 2.500(7) 2_666
Cd1 O2 2.542(7) 2_666
Cd1 Br2 2.643(2) .
Cd1 Br1 2.700(2) .
Cd1 Pb1 3.453(2) 2_666
Cd1 Pb2 3.4612(19) 2_666
O1 C1 1.446(10) .
O1 Pb1 2.350(7) 2_666
O2 C2 1.434(10) .
O2 Cd1 2.542(7) 2_666
O3 C3 1.419(12) .
O3 Cd1 2.282(6) 1_556
O3 Pb2 2.313(7) 2_667
O4 C4 1.422(11) .
O4 Cd1 2.500(7) 2_666
C1 C2 1.521(13) .
C1 H1A 0.9700 .
C1 H1B 0.9700 .
C2 H2A 0.9700 .
C2 H2B 0.9700 .
C3 C4 1.510(14) .
C3 H3A 0.9700 .
C3 H3B 0.9700 .
C4 H4A 0.9700 .
C4 H4B 0.9700 .

loop_
_geom_torsion_atom_site_label_1
_geom_torsion_atom_site_label_2
_geom_torsion_atom_site_label_3
_geom_torsion_atom_site_label_4
_geom_torsion
_geom_torsion_site_symmetry_1
_geom_torsion_site_symmetry_4
O3 Cd1 O1 C1 -134.2(7) 1_554 .
O4 Cd1 O1 C1 -100.3(7) 2_666 .
O2 Cd1 O1 C1 -161.6(7) 2_666 .
Br2 Cd1 O1 C1 -3.9(7) . .
Br1 Cd1 O1 C1 106.2(7) . .
Pb1 Cd1 O1 C1 -126.0(8) 2_666 .
Pb2 Cd1 O1 C1 -133.5(6) 2_666 .
O3 Cd1 O1 Pb1 -8.2(5) 1_554 2_666
O4 Cd1 O1 Pb1 25.7(2) 2_666 2_666
O2 Cd1 O1 Pb1 -35.7(2) 2_666 2_666
Br2 Cd1 O1 Pb1 122.11(17) . 2_666
Br1 Cd1 O1 Pb1 -127.78(17) . 2_666
Pb2 Cd1 O1 Pb1 -7.6(2) 2_666 2_666
O3 Cd1 O1 Pb1 102.7(4) 1_554 .
O4 Cd1 O1 Pb1 136.6(3) 2_666 .
O2 Cd1 O1 Pb1 75.2(3) 2_666 .
Br2 Cd1 O1 Pb1 -127.0(2) . .
Br1 Cd1 O1 Pb1 -16.9(2) . .
Pb1 Cd1 O1 Pb1 110.9(3) 2_666 .
Pb2 Cd1 O1 Pb1 103.3(2) 2_666 .
O2 Pb1 O1 C1 39.5(5) . .
O1 Pb1 O1 C1 120.1(6) 2_666 .
O4 Pb1 O1 C1 59.5(6) . .
Cd1 Pb1 O1 C1 82.9(5) 2_666 .
O2 Pb1 O1 Cd1 175.8(3) . .
O1 Pb1 O1 Cd1 -103.7(3) 2_666 .
O4 Pb1 O1 Cd1 -164.2(2) . .
Cd1 Pb1 O1 Cd1 -140.8(2) 2_666 .
O2 Pb1 O1 Pb1 -80.5(3) . 2_666
O1 Pb1 O1 Pb1 0.0 2_666 2_666
O4 Pb1 O1 Pb1 -60.6(4) . 2_666
Cd1 Pb1 O1 Pb1 -37.2(2) 2_666 2_666
O1 Pb1 O2 C2 -94.0(6) 2_666 .
O4 Pb1 O2 C2 178.7(7) . .
O1 Pb1 O2 C2 -17.4(6) . .
Cd1 Pb1 O2 C2 -128.5(7) 2_666 .
O1 Pb1 O2 Pb2 122.9(3) 2_666 .
O4 Pb1 O2 Pb2 35.5(2) . .
O1 Pb1 O2 Pb2 -160.5(3) . .
Cd1 Pb1 O2 Pb2 88.4(2) 2_666 .
O1 Pb1 O2 Cd1 34.56(19) 2_666 2_666
O4 Pb1 O2 Cd1 -52.8(2) . 2_666
O1 Pb1 O2 Cd1 111.1(2) . 2_666
O4 Pb2 O2 C2 -177.1(7) . .
O3 Pb2 O2 C2 104.8(7) 2_667 .
O3 Pb2 O2 C2 164.3(6) . .
Cd1 Pb2 O2 C2 130.0(7) 2_666 .
O4 Pb2 O2 Pb1 -37.8(2) . .
O3 Pb2 O2 Pb1 -115.9(3) 2_667 .
O3 Pb2 O2 Pb1 -56.4(4) . .
Cd1 Pb2 O2 Pb1 -90.7(2) 2_666 .
O4 Pb2 O2 Cd1 53.0(2) . 2_666
O3 Pb2 O2 Cd1 -25.2(2) 2_667 2_666
O3 Pb2 O2 Cd1 34.3(3) . 2_666
O4 Pb2 O3 C3 42.9(6) . .
O3 Pb2 O3 C3 123.8(7) 2_667 .
O2 Pb2 O3 C3 61.0(6) . .
Cd1 Pb2 O3 C3 85.5(6) 2_666 .
O4 Pb2 O3 Cd1 176.1(3) . 1_556
O3 Pb2 O3 Cd1 -103.1(3) 2_667 1_556
O2 Pb2 O3 Cd1 -165.8(2) . 1_556
Cd1 Pb2 O3 Cd1 -141.4(2) 2_666 1_556
O4 Pb2 O3 Pb2 -80.8(3) . 2_667
O3 Pb2 O3 Pb2 0.0 2_667 2_667
O2 Pb2 O3 Pb2 -62.8(3) . 2_667
Cd1 Pb2 O3 Pb2 -38.3(2) 2_666 2_667
O3 Pb2 O4 C4 -98.1(7) 2_667 .
O2 Pb2 O4 C4 174.6(7) . .
O3 Pb2 O4 C4 -20.5(6) . .
Cd1 Pb2 O4 C4 -131.1(7) 2_666 .
O3 Pb2 O4 Pb1 122.6(3) 2_667 .
O2 Pb2 O4 Pb1 35.3(2) . .
O3 Pb2 O4 Pb1 -159.8(3) . .
Cd1 Pb2 O4 Pb1 89.6(3) 2_666 .
O3 Pb2 O4 Cd1 33.0(2) 2_667 2_666
O2 Pb2 O4 Cd1 -54.3(2) . 2_666
O3 Pb2 O4 Cd1 110.6(2) . 2_666
O2 Pb1 O4 C4 -173.8(8) . .
O1 Pb1 O4 C4 108.1(7) 2_666 .
O1 Pb1 O4 C4 165.4(7) . .
Cd1 Pb1 O4 C4 132.1(8) 2_666 .
O2 Pb1 O4 Pb2 -37.7(2) . .
O1 Pb1 O4 Pb2 -115.8(3) 2_666 .
O1 Pb1 O4 Pb2 -58.5(4) . .
Cd1 Pb1 O4 Pb2 -91.8(3) 2_666 .
O2 Pb1 O4 Cd1 54.1(2) . 2_666
O1 Pb1 O4 Cd1 -23.9(2) 2_666 2_666
O1 Pb1 O4 Cd1 33.3(3) . 2_666
Cd1 O1 C1 C2 175.6(6) . .
Pb1 O1 C1 C2 57.1(8) 2_666 .
Pb1 O1 C1 C2 -58.2(8) . .
Pb1 O2 C2 C1 -7.6(10) . .
Pb2 O2 C2 C1 126.7(6) . .
Cd1 O2 C2 C1 -119.0(7) 2_666 .
O1 C1 C2 O2 46.8(10) . .
Cd1 O3 C3 C4 -178.7(6) 1_556 .
Pb2 O3 C3 C4 52.6(10) 2_667 .
Pb2 O3 C3 C4 -61.8(9) . .
Pb2 O4 C4 C3 -5.0(11) . .
Pb1 O4 C4 C3 125.6(8) . .
Cd1 O4 C4 C3 -118.7(8) 2_666 .
O3 C3 C4 O4 50.1(12) . .
